data_7215840
loop_
_publ_author_name
'Beeching, Lianna J.'
'Hawes, Chris S.'
'Turner, David R.'
'Batten, Stuart R.'

_publ_section_title
;
 The influence of anion, ligand geometry and stoichiometry on the
 structure and dimensionality of a series of
 AgI-bis(cyanobenzyl)piperazine coordination polymers
;
_journal_issue 28
_journal_name_full CrystEngComm
_journal_page_first 6459
_journal_paper_doi 10.1039/c4ce00816b
_journal_volume 16
_journal_year 2014
_chemical_absolute_configuration ad
_chemical_formula_moiety 'C20 H20 Ag N4, C F3 O3 S'
_chemical_formula_sum 'C21 H20 Ag F3 N4 O3 S'
_chemical_formula_weight 573.34
_chemical_name_systematic
;
 ? 
;
_space_group_crystal_system monoclinic
_space_group_IT_number 9
_space_group_name_Hall 'C -2yc'
_space_group_name_H-M_alt 'C 1 c 1'
_symmetry_space_group_name_Hall 'C -2yc'
_symmetry_space_group_name_H-M 'C 1 c 1'
_atom_sites_solution_hydrogens geom
_atom_sites_solution_primary iterative
_atom_sites_solution_secondary difmap
_audit_creation_date 2013-09-30
_audit_creation_method
;
Olex2 1.2
(compiled 2013.09.17 svn.r2790 for OlexSys, GUI svn.r4601)
;
_cell_angle_alpha 90.00
_cell_angle_beta 115.623(2)
_cell_angle_gamma 90.00
_cell_formula_units_Z 4
_cell_length_a 13.6310(8)
_cell_length_b 16.7804(8)
_cell_length_c 10.9261(6)
_cell_measurement_reflns_used 4098
_cell_measurement_temperature 123(2)
_cell_measurement_theta_max 30.238
_cell_measurement_theta_min 2.428
_cell_volume 2253.4(2)
_computing_molecular_graphics
;
O. V. Dolomanov, L. J. Bourhis, R. J. Gildea, J. A. K. Howard and H. Puschmann,
OLEX2: a complete structure solution, refinement and analysis program.
J. Appl. Cryst. (2009). 42, 339-341.
;
_computing_publication_material
;
O. V. Dolomanov, L. J. Bourhis, R. J. Gildea, J. A. K. Howard and H. Puschmann,
OLEX2: a complete structure solution, refinement and analysis program.
J. Appl. Cryst. (2009). 42, 339-341.
;
_computing_structure_refinement
;
SHELX, G.M. Sheldrick, Acta Cryst.
(2008). A64, 112-122
;
_computing_structure_solution
'L.J. Bourhis, O.V. Dolomanov, R.J. Gildea, J.A.K. Howard, H. Puschmann, in preparation (2013)'
_diffrn_ambient_temperature 123(2)
_diffrn_measured_fraction_theta_full 0.998
_diffrn_measured_fraction_theta_max 0.998
_diffrn_measurement_device_type 'Bruker APEX-II CCD'
_diffrn_measurement_method '\w scans'
_diffrn_radiation_monochromator graphite
_diffrn_radiation_type MoK\a
_diffrn_radiation_wavelength 0.71073
_diffrn_reflns_av_R_equivalents 0.0312
_diffrn_reflns_av_unetI/netI 0.0591
_diffrn_reflns_limit_h_max 21
_diffrn_reflns_limit_h_min -20
_diffrn_reflns_limit_k_max 23
_diffrn_reflns_limit_k_min -25
_diffrn_reflns_limit_l_max 16
_diffrn_reflns_limit_l_min -16
_diffrn_reflns_number 15087
_diffrn_reflns_theta_full 33.24
_diffrn_reflns_theta_max 33.24
_diffrn_reflns_theta_min 2.43
_diffrn_source 'fine-focus sealed tube'
_diffrn_standards_number 0
_exptl_absorpt_coefficient_mu 1.043
_exptl_absorpt_correction_T_max 0.7465
_exptl_absorpt_correction_T_min 0.6743
_exptl_absorpt_correction_type multi-scan
_exptl_absorpt_process_details
;
SADABS-2008/1 (Bruker,2008) was used for absorption correction.
wR2(int) was 0.0594 before and 0.0462 after correction.
The Ratio of minimum to maximum transmission is 0.9033.
The \l/2 correction factor is 0.0015.
;
_exptl_crystal_colour colourless
_exptl_crystal_colour_primary colourless
_exptl_crystal_density_diffrn 1.690
_exptl_crystal_density_method 'not measured'
_exptl_crystal_description block
_exptl_crystal_F_000 1152
_exptl_crystal_size_max 0.33
_exptl_crystal_size_mid 0.18
_exptl_crystal_size_min 0.16
_refine_diff_density_max 1.353
_refine_diff_density_min -0.809
_refine_diff_density_rms 0.107
_refine_ls_abs_structure_details 'Flack H D (1983), Acta Cryst. A39, 876-881'
_refine_ls_abs_structure_Flack 0.23(2)
_refine_ls_extinction_method none
_refine_ls_goodness_of_fit_ref 1.023
_refine_ls_hydrogen_treatment constr
_refine_ls_matrix_type full
_refine_ls_number_parameters 298
_refine_ls_number_reflns 8532
_refine_ls_number_restraints 8
_refine_ls_restrained_S_all 1.022
_refine_ls_R_factor_all 0.0468
_refine_ls_R_factor_gt 0.0396
_refine_ls_shift/su_max 0.008
_refine_ls_shift/su_mean 0.001
_refine_ls_structure_factor_coef Fsqd
_refine_ls_weighting_details 'calc w=1/[\s^2^(Fo^2^)+(0.0397P)^2^+0.0000P] where P=(Fo^2^+2Fc^2^)/3'
_refine_ls_weighting_scheme calc
_refine_ls_wR_factor_gt 0.0833
_refine_ls_wR_factor_ref 0.0875
_reflns_number_gt 7553
_reflns_number_total 8532
_reflns_threshold_expression >2sigma(I)
_cod_data_source_file c4ce00816b2.cif
_cod_data_source_block 5
_cod_depositor_comments 'Adding full bibliography for 7215836--7215842.cif.'
_cod_database_code 7215840
_olex2_refinement_description
;
1. Fixed Uiso
 At 1.2 times of:
  All C(H) groups, All C(H,H) groups
2. Uiso/Uaniso restraints and constraints
Uanis(C18) \\sim Ueq: with sigma of 0.01 and sigma for terminal atoms of 0.2
3.a Secondary CH2 refined with riding coordinates:
 C12(H12A,H12B), C15(H15A,H15B), C13(H13A,H13B), C17(H17A,H17B), C16(H16A,
 H16B), C10(H10A,H10B)
3.b Aromatic/amide H refined with riding coordinates:
 C6(H6), C20(H20), C9(H9), C23(H23), C7(H7), C5(H5), C19(H19), C21(H21)
;

loop_
_space_group_symop_id
_space_group_symop_operation_xyz
1 'x, y, z'
2 'x, -y, z+1/2'
3 'x+1/2, y+1/2, z'
4 'x+1/2, -y+1/2, z+1/2'

loop_
_atom_site_label
_atom_site_type_symbol
_atom_site_fract_x
_atom_site_fract_y
_atom_site_fract_z
_atom_site_U_iso_or_equiv
_atom_site_adp_type
_atom_site_occupancy
_atom_site_symmetry_multiplicity
_atom_site_calc_flag
_atom_site_refinement_flags
Ag1 Ag 0.55286(4) 0.557416(10) 0.83075(4) 0.01357(5) Uani 1 1 d .
C12 C 0.6384(5) 0.5538(2) 0.6086(6) 0.0142(11) Uani 1 1 d .
H12A H 0.6755 0.5295 0.5575 0.017 Uiso 1 1 calc R
H12B H 0.6777 0.6033 0.6516 0.017 Uiso 1 1 calc R
C15 C 0.4652(4) 0.44459(19) 0.5528(6) 0.0113(10) Uani 1 1 d .
H15A H 0.4259 0.3951 0.5095 0.014 Uiso 1 1 calc R
H15B H 0.4277 0.4691 0.6033 0.014 Uiso 1 1 calc R
N11 N 0.6412(3) 0.49775(17) 0.7152(3) 0.0123(7) Uani 1 1 d .
N14 N 0.4633(3) 0.50017(17) 0.4474(3) 0.0106(7) Uani 1 1 d .
C8 C 0.8272(5) 0.4391(2) 0.7695(6) 0.0153(11) Uani 1 1 d .
C18 C 0.2808(4) 0.5616(2) 0.4023(6) 0.0124(10) Uani 1 1 d U
C6 C 0.9499(5) 0.4415(2) 0.6563(7) 0.0216(12) Uani 1 1 d .
H6 H 0.9867 0.4708 0.6145 0.026 Uiso 1 1 calc R
C22 C 0.2095(4) 0.6866(2) 0.4355(5) 0.0146(8) Uani 1 1 d .
C20 C 0.1646(5) 0.5663(3) 0.5140(7) 0.0257(12) Uani 1 1 d .
H20 H 0.1280 0.5390 0.5583 0.031 Uiso 1 1 calc R
C13 C 0.5228(4) 0.5735(2) 0.5128(5) 0.0124(8) Uani 1 1 d .
H13A H 0.4864 0.5997 0.5633 0.015 Uiso 1 1 calc R
H13B H 0.5221 0.6111 0.4425 0.015 Uiso 1 1 calc R
C17 C 0.3506(3) 0.5176(3) 0.3454(4) 0.0149(8) Uani 1 1 d .
H17A H 0.3143 0.4667 0.3049 0.018 Uiso 1 1 calc R
H17B H 0.3541 0.5502 0.2719 0.018 Uiso 1 1 calc R
C16 C 0.5815(4) 0.4245(2) 0.6504(5) 0.0121(8) Uani 1 1 d .
H16A H 0.5815 0.3874 0.7209 0.015 Uiso 1 1 calc R
H16B H 0.6181 0.3978 0.6007 0.015 Uiso 1 1 calc R
C4 C 0.9061(4) 0.3182(3) 0.7296(5) 0.0190(9) Uani 1 1 d .
C10 C 0.7549(4) 0.4817(2) 0.8184(4) 0.0153(8) Uani 1 1 d .
H10A H 0.7893 0.5334 0.8575 0.018 Uiso 1 1 calc R
H10B H 0.7513 0.4501 0.8927 0.018 Uiso 1 1 calc R
C9 C 0.8391(3) 0.3576(2) 0.7791(4) 0.0148(8) Uani 1 1 d .
H9 H 0.8017 0.3276 0.8195 0.018 Uiso 1 1 calc R
C23 C 0.2708(3) 0.6451(2) 0.3842(4) 0.0153(8) Uani 1 1 d .
H23 H 0.3057 0.6722 0.3376 0.018 Uiso 1 1 calc R
C7 C 0.8836(3) 0.4814(3) 0.7061(4) 0.0198(9) Uani 1 1 d .
H7 H 0.8763 0.5377 0.6972 0.024 Uiso 1 1 calc R
C3 C 0.9176(4) 0.2342(3) 0.7437(4) 0.0202(8) Uani 1 1 d .
C5 C 0.9612(4) 0.3606(3) 0.6682(5) 0.0214(9) Uani 1 1 d .
H5 H 1.0059 0.3335 0.6351 0.026 Uiso 1 1 calc R
C19 C 0.2249(4) 0.5229(3) 0.4624(5) 0.0184(9) Uani 1 1 d .
H19 H 0.2273 0.4664 0.4688 0.022 Uiso 1 1 calc R
C24 C 0.1995(4) 0.7727(3) 0.4205(5) 0.0199(8) Uani 1 1 d .
S26 S 0.68266(8) 0.23293(5) 1.00726(10) 0.02674(18) Uani 1 1 d .
N25 N 0.1908(4) 0.8397(2) 0.4131(5) 0.0246(8) Uani 1 1 d .
N2 N 0.9282(4) 0.1657(2) 0.7567(5) 0.0284(10) Uani 1 1 d .
O27 O 0.6395(2) 0.24845(16) 1.1050(3) 0.0319(6) Uani 1 1 d .
O29 O 0.7019(3) 0.30436(17) 0.9479(3) 0.0442(8) Uani 1 1 d .
O28 O 0.7648(3) 0.17250(18) 1.0472(4) 0.0502(9) Uani 1 1 d .
F31 F 0.5339(3) 0.12266(19) 0.9075(4) 0.0666(10) Uani 1 1 d .
F33 F 0.5903(4) 0.1652(3) 0.7675(4) 0.0963(16) Uani 1 1 d .
C21 C 0.1566(4) 0.6479(3) 0.5027(5) 0.0211(9) Uani 1 1 d .
H21 H 0.1160 0.6771 0.5397 0.025 Uiso 1 1 calc R
F32 F 0.4825(3) 0.2375(2) 0.8189(4) 0.0917(14) Uani 1 1 d .
C30 C 0.5674(4) 0.1895(3) 0.8671(4) 0.0431(11) Uani 1 1 d .

loop_
_atom_site_aniso_label
_atom_site_aniso_U_11
_atom_site_aniso_U_22
_atom_site_aniso_U_33
_atom_site_aniso_U_23
_atom_site_aniso_U_13
_atom_site_aniso_U_12
Ag1 0.01663(8) 0.01238(7) 0.01632(8) -0.00024(13) 0.01146(6) 0.00047(13)
C12 0.019(3) 0.010(2) 0.018(3) -0.0002(13) 0.012(2) -0.0009(13)
C15 0.009(2) 0.013(2) 0.013(3) 0.0022(12) 0.006(2) 0.0014(12)
N11 0.0126(17) 0.0140(16) 0.0110(17) 0.0017(13) 0.0058(14) 0.0020(13)
N14 0.0129(17) 0.0073(14) 0.0133(17) 0.0009(12) 0.0075(14) -0.0015(12)
C8 0.016(2) 0.018(2) 0.0102(19) 0.0032(12) 0.0046(18) -0.0034(14)
C18 0.007(2) 0.016(2) 0.014(2) -0.0001(13) 0.0052(17) 0.0047(12)
C6 0.016(2) 0.021(2) 0.028(3) 0.0071(14) 0.011(2) 0.0036(13)
C22 0.0128(18) 0.0170(17) 0.0142(18) 0.0006(14) 0.0059(15) 0.0014(14)
C20 0.015(2) 0.041(3) 0.028(3) 0.0083(19) 0.016(2) 0.0006(17)
C13 0.014(2) 0.0098(15) 0.015(2) 0.0034(17) 0.0073(18) 0.0020(17)
C17 0.012(2) 0.020(2) 0.0106(19) -0.0020(16) 0.0022(17) -0.0004(16)
C16 0.016(2) 0.0073(14) 0.016(2) -0.0016(17) 0.0091(18) -0.0005(17)
C4 0.0144(19) 0.021(2) 0.018(2) 0.0030(16) 0.0044(16) 0.0093(15)
C10 0.017(2) 0.0155(19) 0.016(2) 0.0008(16) 0.0090(18) 0.0036(16)
C9 0.016(2) 0.0123(17) 0.018(2) 0.0010(15) 0.0084(18) 0.0018(15)
C23 0.0111(19) 0.0199(19) 0.014(2) 0.0051(16) 0.0045(17) 0.0046(16)
C7 0.012(2) 0.022(2) 0.024(2) 0.0020(17) 0.0066(18) 0.0031(16)
C3 0.0178(19) 0.024(2) 0.0186(19) -0.0008(16) 0.0081(16) 0.0082(16)
C5 0.0151(18) 0.032(2) 0.0188(18) 0.0021(16) 0.0089(16) 0.0061(15)
C19 0.017(2) 0.0148(18) 0.027(2) 0.0071(16) 0.0129(19) -0.0002(15)
C24 0.0202(19) 0.0207(18) 0.0204(19) 0.0035(16) 0.0104(16) 0.0059(15)
S26 0.0316(5) 0.0165(4) 0.0382(5) 0.0024(3) 0.0209(4) 0.0025(3)
N25 0.0242(19) 0.0217(18) 0.027(2) 0.0018(14) 0.0106(16) 0.0048(14)
N2 0.032(2) 0.0243(19) 0.029(2) 0.0056(15) 0.0133(18) 0.0155(15)
O27 0.0453(17) 0.0260(12) 0.0324(13) -0.0017(10) 0.0243(13) -0.0068(11)
O29 0.073(2) 0.0257(14) 0.061(2) 0.0077(13) 0.0534(19) -0.0026(14)
O28 0.0412(18) 0.0308(15) 0.075(2) -0.0110(15) 0.0223(17) 0.0062(13)
F31 0.059(2) 0.053(2) 0.082(2) -0.0334(18) 0.0253(18) -0.0237(16)
F33 0.143(4) 0.110(3) 0.0440(19) -0.028(2) 0.048(2) 0.006(3)
C21 0.0170(19) 0.0240(18) 0.024(2) 0.0030(16) 0.0110(17) 0.0063(15)
F32 0.064(2) 0.089(3) 0.076(2) -0.013(2) -0.0142(19) 0.040(2)
C30 0.047(3) 0.040(2) 0.034(2) -0.0111(16) 0.010(2) 0.007(2)

loop_
_atom_type_symbol
_atom_type_description
_atom_type_scat_dispersion_real
_atom_type_scat_dispersion_imag
_atom_type_scat_source
C C 0.0033 0.0016 'International Tables Vol C Tables 4.2.6.8 and 6.1.1.4'
H H 0.0000 0.0000 'International Tables Vol C Tables 4.2.6.8 and 6.1.1.4'
Ag Ag -0.8971 1.1015 'International Tables Vol C Tables 4.2.6.8 and 6.1.1.4'
F F 0.0171 0.0103 'International Tables Vol C Tables 4.2.6.8 and 6.1.1.4'
N N 0.0061 0.0033 'International Tables Vol C Tables 4.2.6.8 and 6.1.1.4'
O O 0.0106 0.0060 'International Tables Vol C Tables 4.2.6.8 and 6.1.1.4'
S S 0.1246 0.1234 'International Tables Vol C Tables 4.2.6.8 and 6.1.1.4'

loop_
_geom_angle_atom_site_label_1
_geom_angle_atom_site_label_2
_geom_angle_atom_site_label_3
_geom_angle
_geom_angle_site_symmetry_1
_geom_angle_site_symmetry_3
N11 Ag1 N14 129.79(6) . 2_565
N11 Ag1 N25 90.43(13) . 4_565
N11 Ag1 N2 127.49(13) . 3_455
N14 Ag1 N25 126.92(13) 2_565 4_565
N14 Ag1 N2 92.09(13) 2_565 3_455
N2 Ag1 N25 84.70(11) 3_455 4_565
H12A C12 H12B 108.1 . .
N11 C12 H12A 109.6 . .
N11 C12 H12B 109.6 . .
N11 C12 C13 110.5(4) . .
C13 C12 H12A 109.6 . .
C13 C12 H12B 109.6 . .
H15A C15 H15B 108.1 . .
N14 C15 H15A 109.6 . .
N14 C15 H15B 109.6 . .
N14 C15 C16 110.5(4) . .
C16 C15 H15A 109.6 . .
C16 C15 H15B 109.6 . .
C12 N11 Ag1 108.1(3) . .
C12 N11 C10 111.8(4) . .
C16 N11 Ag1 108.2(2) . .
C16 N11 C12 109.3(3) . .
C16 N11 C10 112.9(3) . .
C10 N11 Ag1 106.3(2) . .
C15 N14 Ag1 109.3(2) . 2_564
C15 N14 C13 109.2(3) . .
C15 N14 C17 112.0(4) . .
C13 N14 Ag1 107.6(2) . 2_564
C13 N14 C17 111.8(3) . .
C17 N14 Ag1 106.8(2) . 2_564
C9 C8 C10 121.6(4) . .
C9 C8 C7 117.5(5) . .
C7 C8 C10 120.8(3) . .
C23 C18 C17 117.5(4) . .
C19 C18 C17 122.6(3) . .
C19 C18 C23 119.9(4) . .
C7 C6 H6 120.0 . .
C5 C6 H6 120.0 . .
C5 C6 C7 120.1(5) . .
C23 C22 C24 120.0(4) . .
C23 C22 C21 121.5(4) . .
C21 C22 C24 118.5(4) . .
C19 C20 H20 119.2 . .
C21 C20 H20 119.2 . .
C21 C20 C19 121.7(5) . .
C12 C13 H13A 109.6 . .
C12 C13 H13B 109.6 . .
N14 C13 C12 110.2(3) . .
N14 C13 H13A 109.6 . .
N14 C13 H13B 109.6 . .
H13A C13 H13B 108.1 . .
N14 C17 C18 114.4(4) . .
N14 C17 H17A 108.7 . .
N14 C17 H17B 108.7 . .
C18 C17 H17A 108.7 . .
C18 C17 H17B 108.7 . .
H17A C17 H17B 107.6 . .
C15 C16 H16A 109.6 . .
C15 C16 H16B 109.6 . .
N11 C16 C15 110.1(3) . .
N11 C16 H16A 109.6 . .
N11 C16 H16B 109.6 . .
H16A C16 H16B 108.1 . .
C9 C4 C3 118.9(4) . .
C5 C4 C9 121.1(4) . .
C5 C4 C3 120.0(4) . .
N11 C10 H10A 108.2 . .
N11 C10 H10B 108.2 . .
C8 C10 N11 116.5(4) . .
C8 C10 H10A 108.2 . .
C8 C10 H10B 108.2 . .
H10A C10 H10B 107.3 . .
C8 C9 C4 120.7(4) . .
C8 C9 H9 119.6 . .
C4 C9 H9 119.6 . .
C18 C23 H23 120.6 . .
C22 C23 C18 118.9(4) . .
C22 C23 H23 120.6 . .
C8 C7 H7 119.3 . .
C6 C7 C8 121.3(4) . .
C6 C7 H7 119.3 . .
N2 C3 C4 179.1(6) . .
C6 C5 C4 119.3(5) . .
C6 C5 H5 120.3 . .
C4 C5 H5 120.3 . .
C18 C19 C20 119.8(4) . .
C18 C19 H19 120.1 . .
C20 C19 H19 120.1 . .
N25 C24 C22 177.3(5) . .
O27 S26 C30 102.5(2) . .
O29 S26 O27 113.15(17) . .
O29 S26 C30 102.4(2) . .
O28 S26 O27 114.6(2) . .
O28 S26 O29 117.2(2) . .
O28 S26 C30 104.6(2) . .
C24 N25 Ag1 141.0(4) . 4_464
C3 N2 Ag1 146.3(4) . 3_545
C22 C21 H21 120.9 . .
C20 C21 C22 118.2(4) . .
C20 C21 H21 120.9 . .
F31 C30 S26 110.5(3) . .
F33 C30 S26 113.2(4) . .
F33 C30 F31 104.2(4) . .
F32 C30 S26 112.6(3) . .
F32 C30 F31 105.9(5) . .
F32 C30 F33 109.9(4) . .

loop_
_geom_bond_atom_site_label_1
_geom_bond_atom_site_label_2
_geom_bond_distance
_geom_bond_site_symmetry_2
Ag1 N11 2.315(3) .
Ag1 N14 2.323(3) 2_565
Ag1 N25 2.421(4) 4_565
Ag1 N2 2.378(4) 3_455
C12 H12A 0.9900 .
C12 H12B 0.9900 .
C12 N11 1.485(6) .
C12 C13 1.503(7) .
C15 H15A 0.9900 .
C15 H15B 0.9900 .
C15 N14 1.473(6) .
C15 C16 1.517(7) .
N11 C16 1.475(5) .
N11 C10 1.494(6) .
N14 Ag1 2.323(3) 2_564
N14 C13 1.478(5) .
N14 C17 1.485(5) .
C8 C10 1.491(7) .
C8 C9 1.374(5) .
C8 C7 1.427(7) .
C18 C17 1.532(7) .
C18 C23 1.413(5) .
C18 C19 1.367(7) .
C6 H6 0.9500 .
C6 C7 1.409(8) .
C6 C5 1.365(6) .
C22 C23 1.379(6) .
C22 C24 1.454(6) .
C22 C21 1.392(6) .
C20 H20 0.9500 .
C20 C19 1.388(7) .
C20 C21 1.374(6) .
C13 H13A 0.9900 .
C13 H13B 0.9900 .
C17 H17A 0.9900 .
C17 H17B 0.9900 .
C16 H16A 0.9900 .
C16 H16B 0.9900 .
C4 C9 1.412(6) .
C4 C3 1.419(6) .
C4 C5 1.398(7) .
C10 H10A 0.9900 .
C10 H10B 0.9900 .
C9 H9 0.9500 .
C23 H23 0.9500 .
C7 H7 0.9500 .
C3 N2 1.160(5) .
C5 H5 0.9500 .
C19 H19 0.9500 .
C24 N25 1.131(5) .
S26 O27 1.448(3) .
S26 O29 1.440(3) .
S26 O28 1.431(3) .
S26 C30 1.806(5) .
N25 Ag1 2.421(4) 4_464
N2 Ag1 2.378(4) 3_545
F31 C30 1.355(6) .
F33 C30 1.320(6) .
C21 H21 0.9500 .
F32 C30 1.319(6) .

loop_
_geom_torsion_atom_site_label_1
_geom_torsion_atom_site_label_2
_geom_torsion_atom_site_label_3
_geom_torsion_atom_site_label_4
_geom_torsion
_geom_torsion_site_symmetry_1
_geom_torsion_site_symmetry_4
Ag1 N11 C16 C15 59.5(4) . .
Ag1 N11 C10 C8 176.8(3) . .
Ag1 N14 C13 C12 -59.5(4) 2_564 .
Ag1 N14 C17 C18 -175.8(3) 2_564 .
C12 N11 C16 C15 -57.9(4) . .
C12 N11 C10 C8 -65.4(5) . .
C15 N14 C13 C12 59.0(4) . .
C15 N14 C17 C18 64.6(4) . .
N11 C12 C13 N14 -59.5(5) . .
N14 Ag1 N11 C12 153.6(3) 2_565 .
N14 Ag1 N11 C16 35.3(4) 2_565 .
N14 Ag1 N11 C10 -86.2(3) 2_565 .
N14 C15 C16 N11 59.0(5) . .
C22 C24 N25 Ag1 -79(12) . 4_464
C13 C12 N11 Ag1 -59.0(4) . .
C13 C12 N11 C16 58.6(4) . .
C13 C12 N11 C10 -175.7(3) . .
C13 N14 C17 C18 -58.3(4) . .
C17 N14 C13 C12 -176.5(4) . .
C17 C18 C23 C22 -179.3(4) . .
C17 C18 C19 C20 178.9(5) . .
C16 C15 N14 Ag1 58.7(4) . 2_564
C16 C15 N14 C13 -58.8(4) . .
C16 C15 N14 C17 176.8(3) . .
C16 N11 C10 C8 58.3(4) . .
C4 C3 N2 Ag1 -38(37) . 3_545
C10 N11 C16 C15 176.9(4) . .
C10 C8 C9 C4 178.7(5) . .
C10 C8 C7 C6 -178.3(5) . .
C9 C8 C10 N11 -93.9(6) . .
C9 C8 C7 C6 -0.6(8) . .
C9 C4 C3 N2 -93(36) . .
C9 C4 C5 C6 0.1(8) . .
C23 C18 C17 N14 98.3(5) . .
C23 C18 C19 C20 -4.6(8) . .
C23 C22 C24 N25 -157(11) . .
C23 C22 C21 C20 -1.6(8) . .
C7 C8 C10 N11 83.7(6) . .
C7 C8 C9 C4 0.9(8) . .
C7 C6 C5 C4 0.2(9) . .
C3 C4 C9 C8 178.9(5) . .
C3 C4 C5 C6 -179.5(5) . .
C5 C6 C7 C8 0.0(9) . .
C5 C4 C9 C8 -0.7(8) . .
C5 C4 C3 N2 87(36) . .
C19 C18 C17 N14 -85.1(6) . .
C19 C18 C23 C22 3.9(8) . .
C19 C20 C21 C22 1.0(9) . .
C24 C22 C23 C18 178.9(5) . .
C24 C22 C21 C20 178.7(5) . .
N25 Ag1 N11 C12 -64.4(3) 4_565 .
N25 Ag1 N11 C16 177.3(3) 4_565 .
N25 Ag1 N11 C10 55.8(2) 4_565 .
N2 Ag1 N11 C12 19.2(4) 3_455 .
N2 Ag1 N11 C16 -99.0(3) 3_455 .
N2 Ag1 N11 C10 139.4(2) 3_455 .
O27 S26 C30 F31 -59.2(4) . .
O27 S26 C30 F33 -175.7(4) . .
O27 S26 C30 F32 59.0(4) . .
O29 S26 C30 F31 -176.7(3) . .
O29 S26 C30 F33 66.9(4) . .
O29 S26 C30 F32 -58.5(5) . .
O28 S26 C30 F31 60.6(4) . .
O28 S26 C30 F33 -55.8(4) . .
O28 S26 C30 F32 178.8(4) . .
C21 C22 C23 C18 -0.8(7) . .
C21 C22 C24 N25 23(12) . .
C21 C20 C19 C18 2.1(9) . .
